data_1560351
loop_
_publ_author_name
'Smith Pellizzeri, Tiffany M.'
'McMillen, Colin D.'
'Pellizzeri, Steven'
'Wen, Yimei'
'Getman, Rachel B.'
'Chumanov, George'
'Kolis, Joseph W.'

_publ_section_title
;
 Strontium manganese vanadates from hydrothermal brines: Synthesis and
 structure of Sr2Mn2(V3O10)(VO4), Sr3Mn(V2O7)2, and Sr2Mn(VO4)2(OH)
;
_journal_name_full 'Journal of Solid State Chemistry'
_journal_page_first 225
_journal_page_last 233
_journal_paper_doi 10.1016/j.jssc.2017.07.008
_journal_volume 255
_journal_year 2017
_chemical_formula_moiety 'Mn O14 V4, 3(Sr)'
_chemical_formula_sum 'Mn O14 Sr3 V4'
_chemical_formula_weight 745.56
_space_group_crystal_system tetragonal
_space_group_IT_number 96
_space_group_name_Hall 'P 4nw 2abw'
_space_group_name_H-M_alt 'P 43 21 2'
_atom_sites_solution_hydrogens .
_atom_sites_solution_primary dual
_atom_sites_solution_secondary difmap
_cell_angle_alpha 90
_cell_angle_beta 90
_cell_angle_gamma 90
_cell_formula_units_Z 4
_cell_length_a 6.9951(2)
_cell_length_b 6.9951(2)
_cell_length_c 25.4390(7)
_cell_measurement_reflns_used 1949
_cell_measurement_temperature 298(2)
_cell_measurement_theta_max 30.531
_cell_measurement_theta_min 3.020
_cell_volume 1244.77(6)
_computing_cell_refinement 'Bruker SAINT'
_computing_data_collection 'Bruker APEX3'
_computing_data_reduction 'Bruker SAINT'
_computing_molecular_graphics 'DIAMOND (Bradenburg, 1999)'
_computing_publication_material 'Bruker SHELXTL'
_computing_structure_refinement 'SHELXL-2014 (Sheldrick 2014)'
_computing_structure_solution 'SHELXT-2014 (Sheldrick 2014)'
_diffrn_ambient_temperature 298(2)
_diffrn_measured_fraction_theta_full 0.999
_diffrn_measured_fraction_theta_max 0.997
_diffrn_measurement_device_type 'Bruker D8 Venture Photon 100'
_diffrn_measurement_method '\f and \w scans'
_diffrn_radiation_type MoK\a
_diffrn_radiation_wavelength 0.71073
_diffrn_reflns_av_R_equivalents 0.0335
_diffrn_reflns_av_unetI/netI 0.0375
_diffrn_reflns_Laue_measured_fraction_full 0.999
_diffrn_reflns_Laue_measured_fraction_max 0.997
_diffrn_reflns_limit_h_max 9
_diffrn_reflns_limit_h_min -8
_diffrn_reflns_limit_k_max 9
_diffrn_reflns_limit_k_min -9
_diffrn_reflns_limit_l_max 36
_diffrn_reflns_limit_l_min -36
_diffrn_reflns_number 11862
_diffrn_reflns_point_group_measured_fraction_full 0.998
_diffrn_reflns_point_group_measured_fraction_max 0.997
_diffrn_reflns_theta_full 25.242
_diffrn_reflns_theta_max 30.531
_diffrn_reflns_theta_min 3.020
_diffrn_source 'Incoatec I\mS'
_exptl_absorpt_coefficient_mu 16.670
_exptl_absorpt_correction_T_max 1.000
_exptl_absorpt_correction_T_min 0.650
_exptl_absorpt_correction_type multi-scan
_exptl_absorpt_process_details 'SADABS, Bruker'
_exptl_crystal_colour orange
_exptl_crystal_density_diffrn 3.978
_exptl_crystal_description rod
_exptl_crystal_F_000 1372
_exptl_crystal_size_max 0.200
_exptl_crystal_size_mid 0.150
_exptl_crystal_size_min 0.040
_exptl_transmission_factor_max 1.0
_exptl_transmission_factor_min 0.65
_refine_diff_density_max 0.501
_refine_diff_density_min -0.591
_refine_diff_density_rms 0.144
_refine_ls_abs_structure_details
;
 Flack x determined using 631 quotients [(I+)-(I-)]/[(I+)+(I-)]
 (Parsons, Flack and Wagner, Acta Cryst. B69 (2013) 249-259).
;
_refine_ls_abs_structure_Flack 0.013(4)
_refine_ls_extinction_coef .
_refine_ls_extinction_method none
_refine_ls_goodness_of_fit_ref 1.057
_refine_ls_hydrogen_treatment undef
_refine_ls_matrix_type full
_refine_ls_number_parameters 101
_refine_ls_number_reflns 1888
_refine_ls_number_restraints 0
_refine_ls_restrained_S_all 1.057
_refine_ls_R_factor_all 0.0220
_refine_ls_R_factor_gt 0.0192
_refine_ls_shift/su_max 0.001
_refine_ls_shift/su_mean 0.000
_refine_ls_structure_factor_coef Fsqd
_refine_ls_weighting_details 'w=1/[\s^2^(Fo^2^)+(0.0074P)^2^] where P=(Fo^2^+2Fc^2^)/3'
_refine_ls_weighting_scheme calc
_refine_ls_wR_factor_gt 0.0371
_refine_ls_wR_factor_ref 0.0377
_reflns_Friedel_coverage 0.589
_reflns_Friedel_fraction_full 0.997
_reflns_Friedel_fraction_max 0.997
_reflns_number_gt 1797
_reflns_number_total 1888
_reflns_threshold_expression 'I > 2\s(I)'
_cod_data_source_file 2-CIF.cif
_cod_data_source_block Sr3_a
_cod_original_cell_volume 1244.77(8)
_cod_database_code 1560351
_shelx_space_group_comment
;
The symmetry employed for this shelxl refinement is uniquely defined
by the following loop, which should always be used as a source of
symmetry information in preference to the above space-group names.
They are only intended as comments.
;
_shelx_estimated_absorpt_t_min 0.135
_shelx_estimated_absorpt_t_max 0.555

loop_
_space_group_symop_operation_xyz
'x, y, z'
'-x, -y, z+1/2'
'-y+1/2, x+1/2, z+3/4'
'y+1/2, -x+1/2, z+1/4'
'-x+1/2, y+1/2, -z+3/4'
'x+1/2, -y+1/2, -z+1/4'
'y, x, -z'
'-y, -x, -z+1/2'

loop_
_atom_site_label
_atom_site_type_symbol
_atom_site_fract_x
_atom_site_fract_y
_atom_site_fract_z
_atom_site_U_iso_or_equiv
_atom_site_adp_type
_atom_site_occupancy
_atom_site_site_symmetry_order
_atom_site_calc_flag
_atom_site_refinement_flags_posn
_atom_site_refinement_flags_adp
_atom_site_refinement_flags_occupancy
_atom_site_disorder_assembly
_atom_site_disorder_group
Sr1 Sr 0.21379(5) 0.78621(5) 0.2500 0.00871(11) Uani 1 2 d S T P . .
Sr2 Sr -0.10258(5) 0.16646(5) 0.37015(2) 0.00980(9) Uani 1 1 d . . . . .
Mn1 Mn -0.11039(8) 0.88961(8) 0.5000 0.00816(16) Uani 1 2 d S T P . .
V1 V 0.36968(8) 0.76729(8) 0.50233(2) 0.00545(12) Uani 1 1 d . . . . .
V2 V 0.09639(9) 0.67640(9) 0.39801(2) 0.00520(12) Uani 1 1 d . . . . .
O1 O 0.2649(4) 0.6210(4) 0.45072(9) 0.0115(6) Uani 1 1 d . . . . .
O2 O 0.4026(4) 0.6130(4) 0.55115(9) 0.0126(5) Uani 1 1 d . . . . .
O3 O 0.5771(4) 0.8676(4) 0.48256(10) 0.0148(6) Uani 1 1 d . . . . .
O4 O 0.2043(3) 0.9328(4) 0.52078(9) 0.0098(5) Uani 1 1 d . . . . .
O5 O -0.0590(4) 0.5064(4) 0.38189(11) 0.0144(6) Uani 1 1 d . . . . .
O6 O 0.2389(4) 0.7286(4) 0.34767(10) 0.0149(6) Uani 1 1 d . . . . .
O7 O -0.0468(4) 0.8616(4) 0.41846(9) 0.0103(5) Uani 1 1 d . . . . .

loop_
_atom_site_aniso_label
_atom_site_aniso_U_11
_atom_site_aniso_U_22
_atom_site_aniso_U_33
_atom_site_aniso_U_23
_atom_site_aniso_U_13
_atom_site_aniso_U_12
Sr1 0.00988(16) 0.00988(16) 0.00638(19) -0.00139(13) -0.00139(13) 0.00352(19)
Sr2 0.01201(18) 0.00617(17) 0.01122(15) -0.00042(13) -0.00203(14) -0.00209(13)
Mn1 0.0093(2) 0.0093(2) 0.0058(3) -0.0012(2) 0.0012(2) -0.0002(3)
V1 0.0059(3) 0.0058(3) 0.0047(2) -0.0001(2) -0.0006(2) 0.0005(2)
V2 0.0048(3) 0.0062(3) 0.0045(2) -0.0004(2) -0.0006(2) 0.0005(2)
O1 0.0160(14) 0.0088(13) 0.0097(12) -0.0017(10) -0.0062(10) 0.0038(10)
O2 0.0179(14) 0.0102(13) 0.0098(11) 0.0041(10) -0.0042(11) -0.0028(11)
O3 0.0085(13) 0.0195(15) 0.0165(13) 0.0043(11) 0.0018(10) -0.0044(12)
O4 0.0086(13) 0.0086(13) 0.0121(11) -0.0028(10) 0.0004(10) 0.0023(11)
O5 0.0114(15) 0.0080(13) 0.0238(15) -0.0028(12) -0.0046(12) -0.0023(11)
O6 0.0109(14) 0.0247(16) 0.0092(11) 0.0049(11) 0.0029(10) 0.0009(11)
O7 0.0149(14) 0.0095(14) 0.0065(11) 0.0001(9) 0.0001(10) 0.0063(10)

loop_
_atom_type_symbol
_atom_type_description
_atom_type_scat_dispersion_real
_atom_type_scat_dispersion_imag
_atom_type_scat_source
O O 0.0106 0.0060 'International Tables Vol C Tables 4.2.6.8 and 6.1.1.4'
V V 0.3005 0.5294 'International Tables Vol C Tables 4.2.6.8 and 6.1.1.4'
Mn Mn 0.3368 0.7283 'International Tables Vol C Tables 4.2.6.8 and 6.1.1.4'
Sr Sr -1.5307 3.2498 'International Tables Vol C Tables 4.2.6.8 and 6.1.1.4'

loop_
_geom_angle_atom_site_label_1
_geom_angle_atom_site_label_2
_geom_angle_atom_site_label_3
_geom_angle
_geom_angle_site_symmetry_1
_geom_angle_site_symmetry_3
O6 Sr1 O6 161.32(12) 8_665 .
O6 Sr1 O4 72.39(8) 8_665 5_545
O6 Sr1 O4 91.89(8) . 5_545
O6 Sr1 O4 91.89(8) 8_665 3_654
O6 Sr1 O4 72.39(8) . 3_654
O4 Sr1 O4 67.65(11) 5_545 3_654
O6 Sr1 O1 70.90(8) 8_665 3_554
O6 Sr1 O1 121.09(8) . 3_554
O4 Sr1 O1 92.58(7) 5_545 3_554
O4 Sr1 O1 157.39(7) 3_654 3_554
O6 Sr1 O1 121.09(8) 8_665 5
O6 Sr1 O1 70.90(8) . 5
O4 Sr1 O1 157.39(7) 5_545 5
O4 Sr1 O1 92.58(7) 3_654 5
O1 Sr1 O1 108.71(11) 3_554 5
O6 Sr1 O2 128.21(8) 8_665 3_554
O6 Sr1 O2 68.88(8) . 3_554
O4 Sr1 O2 124.19(8) 5_545 3_554
O4 Sr1 O2 139.53(7) 3_654 3_554
O1 Sr1 O2 60.56(7) 3_554 3_554
O1 Sr1 O2 64.13(8) 5 3_554
O6 Sr1 O2 68.88(7) 8_665 5
O6 Sr1 O2 128.22(8) . 5
O4 Sr1 O2 139.53(7) 5_545 5
O4 Sr1 O2 124.19(8) 3_654 5
O1 Sr1 O2 64.13(8) 3_554 5
O1 Sr1 O2 60.56(7) 5 5
O2 Sr1 O2 74.48(11) 3_554 5
O6 Sr1 V1 100.74(7) 8_665 3_554
O6 Sr1 V1 94.53(6) . 3_554
O4 Sr1 V1 112.61(5) 5_545 3_554
O4 Sr1 V1 166.85(5) 3_654 3_554
O1 Sr1 V1 31.85(5) 3_554 3_554
O1 Sr1 V1 84.07(6) 5 3_554
O2 Sr1 V1 28.77(5) 3_554 3_554
O2 Sr1 V1 64.85(6) 5 3_554
O6 Sr1 V1 94.53(6) 8_665 5
O6 Sr1 V1 100.74(6) . 5
O4 Sr1 V1 166.85(5) 5_545 5
O4 Sr1 V1 112.61(5) 3_654 5
O1 Sr1 V1 84.07(6) 3_554 5
O1 Sr1 V1 31.85(5) 5 5
O2 Sr1 V1 64.85(6) 3_554 5
O2 Sr1 V1 28.77(5) 5 5
V1 Sr1 V1 70.34(2) 3_554 5
O6 Sr1 V1 86.60(6) 8_665 5_545
O6 Sr1 V1 82.48(7) . 5_545
O4 Sr1 V1 24.55(5) 5_545 5_545
O4 Sr1 V1 86.35(5) 3_654 5_545
O1 Sr1 V1 78.30(6) 3_554 5_545
O1 Sr1 V1 152.31(5) 5 5_545
O2 Sr1 V1 99.65(6) 3_554 5_545
O2 Sr1 V1 139.91(5) 5 5_545
V1 Sr1 V1 90.721(4) 3_554 5_545
V1 Sr1 V1 160.92(2) 5 5_545
O6 Sr1 V1 82.48(7) 8_665 3_654
O6 Sr1 V1 86.60(6) . 3_654
O4 Sr1 V1 86.35(6) 5_545 3_654
O4 Sr1 V1 24.55(5) 3_654 3_654
O1 Sr1 V1 152.31(5) 3_554 3_654
O1 Sr1 V1 78.30(6) 5 3_654
O2 Sr1 V1 139.91(5) 3_554 3_654
O2 Sr1 V1 99.65(6) 5 3_654
V1 Sr1 V1 160.92(2) 3_554 3_654
V1 Sr1 V1 90.721(4) 5 3_654
V1 Sr1 V1 108.29(2) 5_545 3_654
O5 Sr2 O7 139.60(9) . 1_545
O5 Sr2 O2 143.30(9) . 3_544
O7 Sr2 O2 73.99(8) 1_545 3_544
O5 Sr2 O5 122.50(7) . 5_445
O7 Sr2 O5 77.61(8) 1_545 5_445
O2 Sr2 O5 69.57(8) 3_544 5_445
O5 Sr2 O6 71.71(9) . 5_545
O7 Sr2 O6 80.86(8) 1_545 5_545
O2 Sr2 O6 110.57(8) 3_544 5_545
O5 Sr2 O6 157.48(8) 5_445 5_545
O5 Sr2 O4 76.89(8) . 7_456
O7 Sr2 O4 65.04(7) 1_545 7_456
O2 Sr2 O4 138.94(8) 3_544 7_456
O5 Sr2 O4 98.05(8) 5_445 7_456
O6 Sr2 O4 66.53(7) 5_545 7_456
O5 Sr2 O3 68.61(8) . 5_545
O7 Sr2 O3 145.99(7) 1_545 5_545
O2 Sr2 O3 74.87(7) 3_544 5_545
O5 Sr2 O3 103.83(8) 5_445 5_545
O6 Sr2 O3 97.67(8) 5_545 5_545
O4 Sr2 O3 145.23(7) 7_456 5_545
O5 Sr2 O7 72.13(8) . 5_445
O7 Sr2 O7 133.22(6) 1_545 5_445
O2 Sr2 O7 94.67(7) 3_544 5_445
O5 Sr2 O7 56.24(7) 5_445 5_445
O6 Sr2 O7 143.24(8) 5_545 5_445
O4 Sr2 O7 110.93(7) 7_456 5_445
O3 Sr2 O7 62.74(6) 5_545 5_445
O5 Sr2 O1 94.57(8) . 5_545
O7 Sr2 O1 94.74(7) 1_545 5_545
O2 Sr2 O1 61.96(7) 3_544 5_545
O5 Sr2 O1 131.07(8) 5_445 5_545
O6 Sr2 O1 57.10(7) 5_545 5_545
O4 Sr2 O1 122.56(7) 7_456 5_545
O3 Sr2 O1 58.18(7) 5_545 5_545
O7 Sr2 O1 120.10(6) 5_445 5_545
O5 Sr2 O2 60.26(8) . 7_456
O7 Sr2 O2 103.04(7) 1_545 7_456
O2 Sr2 O2 140.37(4) 3_544 7_456
O5 Sr2 O2 71.23(7) 5_445 7_456
O6 Sr2 O2 107.79(7) 5_545 7_456
O4 Sr2 O2 53.07(7) 7_456 7_456
O3 Sr2 O2 109.61(6) 5_545 7_456
O7 Sr2 O2 57.90(6) 5_445 7_456
O1 Sr2 O2 154.68(7) 5_545 7_456
O5 Sr2 V2 96.99(6) . 5_445
O7 Sr2 V2 103.75(6) 1_545 5_445
O2 Sr2 V2 83.97(6) 3_544 5_445
O5 Sr2 V2 27.16(6) 5_445 5_445
O6 Sr2 V2 165.46(6) 5_545 5_445
O4 Sr2 V2 102.55(5) 7_456 5_445
O3 Sr2 V2 86.19(5) 5_545 5_445
O7 Sr2 V2 29.51(5) 5_445 5_445
O1 Sr2 V2 134.87(5) 5_545 5_445
O2 Sr2 V2 57.87(5) 7_456 5_445
O5 Sr2 V2 82.63(6) . 5_545
O7 Sr2 V2 85.71(6) 1_545 5_545
O2 Sr2 V2 87.32(6) 3_544 5_545
O5 Sr2 V2 154.39(6) 5_445 5_545
O6 Sr2 V2 26.42(5) 5_545 5_545
O4 Sr2 V2 92.21(5) 7_456 5_545
O3 Sr2 V2 79.50(5) 5_545 5_545
O7 Sr2 V2 140.00(5) 5_445 5_545
O1 Sr2 V2 30.73(5) 5_545 5_545
O2 Sr2 V2 132.26(5) 7_456 5_545
V2 Sr2 V2 164.79(2) 5_445 5_545
O7 Mn1 O7 170.53(15) . 7_466
O7 Mn1 O3 90.27(9) . 1_455
O7 Mn1 O3 96.75(10) 7_466 1_455
O7 Mn1 O3 96.75(10) . 7_456
O7 Mn1 O3 90.27(9) 7_466 7_456
O3 Mn1 O3 84.52(14) 1_455 7_456
O7 Mn1 O4 92.08(9) . .
O7 Mn1 O4 80.55(9) 7_466 .
O3 Mn1 O4 175.83(10) 1_455 .
O3 Mn1 O4 98.63(9) 7_456 .
O7 Mn1 O4 80.55(9) . 7_466
O7 Mn1 O4 92.08(9) 7_466 7_466
O3 Mn1 O4 98.63(9) 1_455 7_466
O3 Mn1 O4 175.83(10) 7_456 7_466
O4 Mn1 O4 78.36(13) . 7_466
O7 Mn1 Sr2 137.35(7) . 7_566
O7 Mn1 Sr2 37.23(7) 7_466 7_566
O3 Mn1 Sr2 131.80(7) 1_455 7_566
O3 Mn1 Sr2 82.97(6) 7_456 7_566
O4 Mn1 Sr2 46.46(6) . 7_566
O4 Mn1 Sr2 96.83(6) 7_466 7_566
O7 Mn1 Sr2 37.23(7) . 1_565
O7 Mn1 Sr2 137.35(7) 7_466 1_565
O3 Mn1 Sr2 82.97(6) 1_455 1_565
O3 Mn1 Sr2 131.80(7) 7_456 1_565
O4 Mn1 Sr2 96.83(6) . 1_565
O4 Mn1 Sr2 46.46(6) 7_466 1_565
Sr2 Mn1 Sr2 136.86(2) 7_566 1_565
O7 Mn1 Sr1 85.27(7) . 4_465
O7 Mn1 Sr1 85.26(7) 7_466 4_465
O3 Mn1 Sr1 137.74(7) 1_455 4_465
O3 Mn1 Sr1 137.74(7) 7_456 4_465
O4 Mn1 Sr1 39.18(6) . 4_465
O4 Mn1 Sr1 39.18(6) 7_466 4_465
Sr2 Mn1 Sr1 68.428(12) 7_566 4_465
Sr2 Mn1 Sr1 68.428(12) 1_565 4_465
O7 Mn1 Sr2 47.23(7) . 5_455
O7 Mn1 Sr2 141.62(8) 7_466 5_455
O3 Mn1 Sr2 47.68(7) 1_455 5_455
O3 Mn1 Sr2 74.57(7) 7_456 5_455
O4 Mn1 Sr2 135.77(6) . 5_455
O4 Mn1 Sr2 105.51(6) 7_466 5_455
Sr2 Mn1 Sr2 157.522(17) 7_566 5_455
Sr2 Mn1 Sr2 62.784(5) 1_565 5_455
Sr1 Mn1 Sr2 129.394(10) 4_465 5_455
O7 Mn1 Sr2 141.62(8) . 4_455
O7 Mn1 Sr2 47.23(7) 7_466 4_455
O3 Mn1 Sr2 74.57(7) 1_455 4_455
O3 Mn1 Sr2 47.68(7) 7_456 4_455
O4 Mn1 Sr2 105.51(6) . 4_455
O4 Mn1 Sr2 135.77(6) 7_466 4_455
Sr2 Mn1 Sr2 62.784(5) 7_566 4_455
Sr2 Mn1 Sr2 157.522(17) 1_565 4_455
Sr1 Mn1 Sr2 129.394(10) 4_465 4_455
Sr2 Mn1 Sr2 101.21(2) 5_455 4_455
O2 V1 O3 111.94(13) . .
O2 V1 O4 109.26(12) . .
O3 V1 O4 112.55(13) . .
O2 V1 O1 103.28(12) . .
O3 V1 O1 111.42(12) . .
O4 V1 O1 107.92(12) . .
O2 V1 Sr1 52.88(9) . 4_455
O3 V1 Sr1 123.43(10) . 4_455
O4 V1 Sr1 123.96(9) . 4_455
O1 V1 Sr1 50.53(8) . 4_455
O2 V1 Sr2 117.30(9) . 5
O3 V1 Sr2 55.42(9) . 5
O4 V1 Sr2 132.99(8) . 5
O1 V1 Sr2 56.31(8) . 5
Sr1 V1 Sr2 82.462(14) 4_455 5
O2 V1 Sr2 63.42(9) . 7_566
O3 V1 Sr2 119.67(9) . 7_566
O4 V1 Sr2 47.33(8) . 7_566
O1 V1 Sr2 128.58(9) . 7_566
Sr1 V1 Sr2 101.195(15) 4_455 7_566
Sr2 V1 Sr2 175.082(19) 5 7_566
O2 V1 Sr1 132.49(9) . 4_465
O3 V1 Sr1 73.83(10) . 4_465
O4 V1 Sr1 39.22(8) . 4_465
O1 V1 Sr1 118.67(8) . 4_465
Sr1 V1 Sr1 160.92(2) 4_455 4_465
Sr2 V1 Sr1 104.615(15) 5 4_465
Sr2 V1 Sr1 72.953(12) 7_566 4_465
O2 V1 Sr2 31.04(9) . 4
O3 V1 Sr2 83.80(9) . 4
O4 V1 Sr2 110.96(8) . 4
O1 V1 Sr2 127.96(8) . 4
Sr1 V1 Sr2 79.021(13) 4_455 4
Sr2 V1 Sr2 112.031(16) 5 4
Sr2 V1 Sr2 65.839(11) 7_566 4
Sr1 V1 Sr2 113.346(16) 4_465 4
O5 V2 O6 111.04(14) . .
O5 V2 O7 103.46(13) . .
O6 V2 O7 114.66(13) . .
O5 V2 O1 116.81(13) . .
O6 V2 O1 103.00(12) . .
O7 V2 O1 108.28(11) . .
O5 V2 Sr2 45.98(9) . 5_455
O6 V2 Sr2 119.76(9) . 5_455
O7 V2 Sr2 58.50(9) . 5_455
O1 V2 Sr2 137.08(9) . 5_455
O5 V2 Sr2 127.04(9) . 5
O6 V2 Sr2 46.41(9) . 5
O7 V2 Sr2 129.18(9) . 5
O1 V2 Sr2 56.72(8) . 5
Sr2 V2 Sr2 164.79(2) 5_455 5
O5 V2 Sr2 111.28(10) . 1_565
O6 V2 Sr2 82.93(9) . 1_565
O7 V2 Sr2 32.38(8) . 1_565
O1 V2 Sr2 124.72(8) . 1_565
Sr2 V2 Sr2 68.104(12) 5_455 1_565
Sr2 V2 Sr2 111.081(18) 5 1_565
O5 V2 Sr2 20.96(9) . .
O6 V2 Sr2 105.97(10) . .
O7 V2 Sr2 122.51(9) . .
O1 V2 Sr2 99.78(8) . .
Sr2 V2 Sr2 66.635(12) 5_455 .
Sr2 V2 Sr2 108.240(17) 5 .
Sr2 V2 Sr2 131.859(19) 1_565 .
O5 V2 Sr1 92.31(10) . .
O6 V2 Sr1 25.07(9) . .
O7 V2 Sr1 105.35(8) . .
O1 V2 Sr1 127.59(9) . .
Sr2 V2 Sr1 94.822(14) 5_455 .
Sr2 V2 Sr1 70.895(12) 5 .
Sr2 V2 Sr1 73.685(14) 1_565 .
Sr2 V2 Sr1 94.554(14) . .
V1 O1 V2 132.10(15) . .
V1 O1 Sr1 97.62(10) . 4_455
V2 O1 Sr1 124.67(12) . 4_455
V1 O1 Sr2 93.26(10) . 5
V2 O1 Sr2 92.55(9) . 5
Sr1 O1 Sr2 109.48(8) 4_455 5
V1 O2 Sr2 129.32(13) . 4
V1 O2 Sr1 98.35(10) . 4_455
Sr2 O2 Sr1 121.07(10) 4 4_455
V1 O2 Sr2 89.56(10) . 7_566
Sr2 O2 Sr2 87.79(7) 4 7_566
Sr1 O2 Sr2 130.18(9) 4_455 7_566
V1 O3 Mn1 144.08(15) . 1_655
V1 O3 Sr2 96.71(11) . 5
Mn1 O3 Sr2 98.54(9) 1_655 5
V1 O4 Mn1 120.07(12) . .
V1 O4 Sr1 116.24(12) . 4_465
Mn1 O4 Sr1 106.99(9) . 4_465
V1 O4 Sr2 106.10(11) . 7_566
Mn1 O4 Sr2 97.28(8) . 7_566
Sr1 O4 Sr2 107.91(8) 4_465 7_566
V2 O5 Sr2 144.79(15) . .
V2 O5 Sr2 106.85(12) . 5_455
Sr2 O5 Sr2 107.72(9) . 5_455
V2 O6 Sr1 138.70(14) . .
V2 O6 Sr2 107.17(11) . 5
Sr1 O6 Sr2 112.89(9) . 5
V2 O7 Mn1 119.08(13) . .
V2 O7 Sr2 125.95(12) . 1_565
Mn1 O7 Sr2 111.63(10) . 1_565
V2 O7 Sr2 92.00(10) . 5_455
Mn1 O7 Sr2 101.04(9) . 5_455
Sr2 O7 Sr2 95.78(8) 1_565 5_455

loop_
_geom_bond_atom_site_label_1
_geom_bond_atom_site_label_2
_geom_bond_distance
_geom_bond_site_symmetry_2
Sr1 O6 2.523(2) 8_665
Sr1 O6 2.523(2) .
Sr1 O4 2.592(2) 5_545
Sr1 O4 2.592(3) 3_654
Sr1 O1 2.660(3) 3_554
Sr1 O1 2.660(3) 5
Sr1 O2 2.753(3) 3_554
Sr1 O2 2.753(3) 5
Sr1 V1 3.4160(7) 3_554
Sr1 V1 3.4160(7) 5
Sr1 V1 3.6770(6) 5_545
Sr1 V1 3.6770(6) 3_654
Sr2 O5 2.416(3) .
Sr2 O7 2.492(2) 1_545
Sr2 O2 2.548(2) 3_544
Sr2 O5 2.619(3) 5_445
Sr2 O6 2.707(3) 5_545
Sr2 O4 2.798(2) 7_456
Sr2 O3 2.973(3) 5_545
Sr2 O7 2.974(3) 5_445
Sr2 O1 2.989(3) 5_545
Sr2 O2 3.270(3) 7_456
Sr2 V2 3.4856(7) 5_445
Sr2 V2 3.5715(7) 5_545
Mn1 O7 2.131(2) .
Mn1 O7 2.131(2) 7_466
Mn1 O3 2.236(3) 1_455
Mn1 O3 2.236(3) 7_456
Mn1 O4 2.284(2) .
Mn1 O4 2.284(2) 7_466
Mn1 Sr2 3.8295(4) 7_566
Mn1 Sr2 3.8295(4) 1_565
Mn1 Sr1 3.9234(9) 4_465
Mn1 Sr2 3.9761(6) 5_455
Mn1 Sr2 3.9761(6) 4_455
V1 O2 1.662(2) .
V1 O3 1.688(2) .
V1 O4 1.703(3) .
V1 O1 1.819(2) .
V1 Sr1 3.4160(7) 4_455
V1 Sr2 3.5860(7) 5
V1 Sr2 3.6570(7) 7_566
V1 Sr1 3.6770(6) 4_465
V1 Sr2 3.8237(7) 4
V2 O5 1.663(3) .
V2 O6 1.664(3) .
V2 O7 1.718(2) .
V2 O1 1.827(2) .
V2 Sr2 3.4856(7) 5_455
V2 Sr2 3.5716(7) 5
V2 Sr2 3.7671(7) 1_565
O1 Sr1 2.660(3) 4_455
O1 Sr2 2.989(3) 5
O2 Sr2 2.548(2) 4
O2 Sr1 2.753(3) 4_455
O2 Sr2 3.270(3) 7_566
O3 Mn1 2.236(3) 1_655
O3 Sr2 2.973(3) 5
O4 Sr1 2.592(2) 4_465
O4 Sr2 2.798(2) 7_566
O5 Sr2 2.619(3) 5_455
O6 Sr2 2.707(3) 5
O7 Sr2 2.492(2) 1_565
O7 Sr2 2.974(3) 5_455
